data_7708715
loop_
_publ_author_name
'Rei\&s, Andreas'
'Donsbach, Carsten'
'Feldmann, Claus'

_publ_section_title
;
 Insights into the naphthalenide-driven synthesis and reactivity of
 zerovalent iron nanoparticles
;
_journal_name_full 'Dalton Transactions'
_journal_paper_doi 10.1039/D1DT02523F
_journal_year 2021
_chemical_formula_moiety 'C18 H15 Fe1 I3 P1, C19 H18 P1, 0.25(C18 H15 P1), 1.5(C7 H8)'
_chemical_formula_sum 'C52 H48.75 Fe I3 P2.25'
_chemical_formula_weight 1179.89
_chemical_properties_physical Air-sensitive,Moisture-sensitive,Oxygen-sensitive
_space_group_crystal_system hexagonal
_space_group_IT_number 173
_space_group_name_Hall 'P 6c'
_space_group_name_H-M_alt 'P 63'
_atom_sites_solution_hydrogens geom
_audit_creation_date 2021-07-27
_audit_creation_method
;
Olex2 1.3
(compiled 2020.11.12 svn.r5f609507 for OlexSys, GUI svn.r6272)
;
_audit_update_record
;
2021-07-27 deposited with the CCDC.	2021-10-14 downloaded from the CCDC.
;
_cell_angle_alpha 90
_cell_angle_beta 90
_cell_angle_gamma 120
_cell_formula_units_Z 8
_cell_length_a 15.8388(8)
_cell_length_b 15.8388(8)
_cell_length_c 46.513(4)
_cell_measurement_reflns_used 7980
_cell_measurement_temperature 213.15
_cell_measurement_theta_max 23.47
_cell_measurement_theta_min 1.425
_cell_volume 10105.3(11)
_computing_molecular_graphics 'Olex2 1.3 (Dolomanov et al., 2009)'
_computing_publication_material 'Olex2 1.3 (Dolomanov et al., 2009)'
_computing_structure_refinement 'XL  (Sheldrick, 2008)'
_diffrn_ambient_temperature 213.15
_diffrn_measured_fraction_theta_full 0.998
_diffrn_measured_fraction_theta_max 0.998
_diffrn_measurement_device '2-circle diffractometer'
_diffrn_measurement_device_type 'STOE IPDS II'
_diffrn_measurement_method 'rotation method, \w scans'
_diffrn_radiation_type MoK\a
_diffrn_radiation_wavelength 0.71073
_diffrn_reflns_av_R_equivalents 0.0824
_diffrn_reflns_av_unetI/netI 0.1233
_diffrn_reflns_Laue_measured_fraction_full 0.998
_diffrn_reflns_Laue_measured_fraction_max 0.998
_diffrn_reflns_limit_h_max 4
_diffrn_reflns_limit_h_min -16
_diffrn_reflns_limit_k_max 18
_diffrn_reflns_limit_k_min -17
_diffrn_reflns_limit_l_max 55
_diffrn_reflns_limit_l_min -55
_diffrn_reflns_number 20673
_diffrn_reflns_point_group_measured_fraction_full 0.959
_diffrn_reflns_point_group_measured_fraction_max 0.959
_diffrn_reflns_theta_full 24.999
_diffrn_reflns_theta_max 24.999
_diffrn_reflns_theta_min 1.485
_exptl_absorpt_coefficient_mu 2.235
_exptl_absorpt_correction_T_max 0.9421
_exptl_absorpt_correction_T_min 0.6293
_exptl_absorpt_correction_type numerical
_exptl_absorpt_process_details
;
X-Area Integrate 1.72.0.0 (STOE, 2018)
X-Area X-Red32 1.63.4.0 (STOE, 2017)
;
_exptl_crystal_colour yellow
_exptl_crystal_colour_primary yellow
_exptl_crystal_density_diffrn 1.551
_exptl_crystal_description plate
_exptl_crystal_F_000 4636
_exptl_crystal_size_max 0.32
_exptl_crystal_size_mid 0.21
_exptl_crystal_size_min 0.02
_refine_diff_density_max 0.437
_refine_diff_density_min -0.454
_refine_diff_density_rms 0.056
_refine_ls_abs_structure_details
;
 Refined as an inversion twin.
;
_refine_ls_abs_structure_Flack 0.53(3)
_refine_ls_extinction_method none
_refine_ls_goodness_of_fit_ref 0.714
_refine_ls_hydrogen_treatment constr
_refine_ls_matrix_type full
_refine_ls_number_parameters 726
_refine_ls_number_reflns 11403
_refine_ls_number_restraints 367
_refine_ls_restrained_S_all 0.706
_refine_ls_R_factor_all 0.1017
_refine_ls_R_factor_gt 0.0369
_refine_ls_shift/su_max 0.001
_refine_ls_shift/su_mean 0.000
_refine_ls_structure_factor_coef Fsqd
_refine_ls_weighting_details 'w=1/[\s^2^(Fo^2^)+(0.0347P)^2^] where P=(Fo^2^+2Fc^2^)/3'
_refine_ls_weighting_scheme calc
_refine_ls_wR_factor_gt 0.0661
_refine_ls_wR_factor_ref 0.0758
_reflns_Friedel_coverage 0.896
_reflns_Friedel_fraction_full 0.918
_reflns_Friedel_fraction_max 0.918
_reflns_number_gt 4865
_reflns_number_total 11403
_reflns_threshold_expression 'I > 2\s(I)'
_cod_data_source_file d1dt02523f2.cif
_cod_data_source_block compound_2
_cod_original_cell_volume 10105.3(13)
_cod_database_code 7708715
_shelx_shelxl_version_number 2018/3
_audit_contact_author
;
      Prof. Dr. Claus Feldmann
      Karlsruher Institut fuer Technologie (KIT), CS
      Institut fuer Anorganische Chemie (AOC)
      Engesserstr. 15, Geb. 30.45
      76131 Karlsruhe 
      Bundesrepublik Deutschland
;
_shelx_space_group_comment
;
The symmetry employed for this shelxl refinement is uniquely defined
by the following loop, which should always be used as a source of
symmetry information in preference to the above space-group names.
They are only intended as comments.
;
_shelx_estimated_absorpt_t_max 0.957
_shelx_estimated_absorpt_t_min 0.535
_olex2_refinement_description
;
1. Twinned data refinement
 Scales: 0.47(3)
 0.53(3)
2. Fixed Uiso
 At 1.2 times of:
  All C(H) groups
 At 1.5 times of:
  All C(H,H,H) groups
3. Uiso/Uaniso restraints and constraints
C53 \\sim C58 \\sim C57 \\sim C56 \\sim C55 \\sim C54: within 1.7A with sigma
of 0.04 and sigma for terminal atoms of 0.08 within 1.7A
C66 \\sim C71 \\sim C70 \\sim C69 \\sim C68 \\sim C67: within 1.7A with sigma
of 0.04 and sigma for terminal atoms of 0.08 within 1.7A
C65 \\sim C59 \\sim C64 \\sim C63 \\sim C62 \\sim C60 \\sim C61: within 1.7A
with sigma of 0.02 and sigma for terminal atoms of 0.04 within 1.7A
C53A \\sim C58A \\sim C57A \\sim C56A \\sim C55A \\sim C54A: within 1.7A with
sigma of 0.04 and sigma for terminal atoms of 0.08 within 1.7A
Uanis(C53) \\sim Ueq, Uanis(C58) \\sim Ueq, Uanis(C57) \\sim Ueq, Uanis(C56)
\\sim Ueq, Uanis(C55) \\sim Ueq, Uanis(C54) \\sim Ueq: with sigma of 0.1 and
sigma for terminal atoms of 0.2
Uanis(C66) \\sim Ueq, Uanis(C71) \\sim Ueq, Uanis(C70) \\sim Ueq, Uanis(C69)
\\sim Ueq, Uanis(C68) \\sim Ueq, Uanis(C67) \\sim Ueq: with sigma of 0.1 and
sigma for terminal atoms of 0.2
Uanis(C53A) \\sim Ueq, Uanis(C58A) \\sim Ueq, Uanis(C57A) \\sim Ueq,
Uanis(C56A) \\sim Ueq, Uanis(C55A) \\sim Ueq, Uanis(C54A) \\sim Ueq: with sigma
of 0.1 and sigma for terminal atoms of 0.2
4. Rigid body (RIGU) restrains
 C53, C58, C57, C56, C55, C54
 with sigma for 1-2 distances of 0.004 and sigma for 1-3 distances of 0.004
 C66, C71, C70, C69, C68, C67
 with sigma for 1-2 distances of 0.004 and sigma for 1-3 distances of 0.004
 C53A, C58A, C57A, C56A, C55A, C54A
 with sigma for 1-2 distances of 0.004 and sigma for 1-3 distances of 0.004
5. Others
 Sof(C54A)=Sof(H54A)=Sof(C53A)=Sof(C58A)=Sof(H58A)=Sof(C57A)=Sof(H57A)=
 Sof(C56A)=Sof(H56A)=Sof(C55A)=Sof(H55A)=1-FVAR(1)
 Sof(C53)=Sof(C54)=Sof(H54)=Sof(C55)=Sof(H55)=Sof(C56)=Sof(H56)=Sof(C57)=
 Sof(H57)=Sof(C58)=Sof(H58)=FVAR(1)
 Fixed Sof: H52A(0.33333) H52B(0.33333) H52C(0.33333) H31A(0.33333)
 H31B(0.33333) H31C(0.33333) H38A(0.33333) H38B(0.33333) H38C(0.33333)
 H45A(0.33333) H45B(0.33333) H45C(0.33333)
6.a Aromatic/amide H refined with riding coordinates:
 C14(H14), C26(H26), C24(H24), C37(H37), C15(H15), C27(H27), C20(H20),
 C42(H42), C47(H47), C28(H28), C40(H40), C12(H12), C54(H54), C55(H55), C56(H56),
  C57(H57), C58(H58), C30(H30), C33(H33), C67(H67), C6(H6), C68(H68), C4(H4),
 C2(H2), C3(H3), C64(H64), C60(H60), C61(H61), C62(H62), C63(H63), C43(H43),
 C17(H17), C21(H21), C36(H36), C8(H8), C29(H29), C18(H18), C70(H70), C41(H41),
 C10(H10), C71(H71), C11(H11), C69(H69), C48(H48), C49(H49), C50(H50), C51(H51),
  C5(H5), C34(H34), C9(H9), C23(H23), C35(H35), C22(H22), C44(H44), C16(H16),
 C54A(H54A), C58A(H58A), C57A(H57A), C56A(H56A), C55A(H55A)
6.b Fitted hexagon refined as free rotating group:
 C53(C54,C55,C56,C57,C58), C64(C59,C60,C61,C62,C63), C54A(C53A,C58A,C57A,C56A,
 C55A)
6.c Idealised Me refined as rotating group:
 C52(H52A,H52B,H52C), C31(H31A,H31B,H31C), C65(H65A,H65B,H65C), C72(H72A,H72B,
 H72C), C38(H38A,H38B,H38C), C45(H45A,H45B,H45C)
;
_olex2_submission_special_instructions 'No special instructions were received'

loop_
_space_group_symop_operation_xyz
'x, y, z'
'x-y, x, z+1/2'
'-y, x-y, z'
'-x, -y, z+1/2'
'-x+y, -x, z'
'y, -x+y, z+1/2'

loop_
_atom_site_label
_atom_site_type_symbol
_atom_site_fract_x
_atom_site_fract_y
_atom_site_fract_z
_atom_site_U_iso_or_equiv
_atom_site_adp_type
_atom_site_occupancy
_atom_site_site_symmetry_order
_atom_site_calc_flag
_atom_site_refinement_flags_posn
_atom_site_refinement_flags_adp
_atom_site_refinement_flags_occupancy
_atom_site_disorder_assembly
_atom_site_disorder_group
I3 I -0.90654(7) -2.09146(7) 0.20545(2) 0.0806(3) Uani 1 1 d . . . . .
Fe3 Fe -1.000000 -2.000000 0.19149(7) 0.0645(10) Uani 1 3 d S T P . .
P3 P -1.000000 -2.000000 0.13843(14) 0.0577(16) Uani 1 3 d S T P . .
I4 I -0.76234(7) -1.24391(7) 0.31136(2) 0.0817(3) Uani 1 1 d . . . . .
Fe4 Fe -0.666667 -1.333333 0.32522(7) 0.0642(10) Uani 1 3 d S T P . .
P4 P -0.666667 -1.333333 0.37829(14) 0.0596(18) Uani 1 3 d S T P . .
I2 I -1.15169(6) -1.59971(7) 0.09225(2) 0.0837(3) Uani 1 1 d . . . . .
Fe2 Fe -1.333333 -1.666667 0.07832(6) 0.0587(8) Uani 1 3 d S T P . .
P2 P -1.333333 -1.666667 0.02611(13) 0.0560(16) Uani 1 3 d S T P . .
I1 I -1.79782(7) -2.50868(6) -0.07198(2) 0.0954(3) Uani 1 1 d . . . . .
Fe1 Fe -1.666667 -2.333333 -0.05600(6) 0.0644(9) Uani 1 3 d S T P . .
P1 P -1.666667 -2.333333 -0.00287(14) 0.0611(18) Uani 1 3 d S T P . .
P6 P -1.333333 -1.666667 0.19445(13) 0.0616(17) Uani 1 3 d S T P . .
P7 P -1.333333 -1.666667 0.32529(13) 0.0608(18) Uani 1 3 d S T P . .
P8 P -1.000000 -2.000000 0.37523(13) 0.0564(17) Uani 1 3 d S T P . .
P9 P -1.000000 -2.000000 0.02356(16) 0.104(3) Uani 1 3 d S T P . .
P5 P -0.666667 -1.333333 0.13962(15) 0.0683(19) Uani 1 3 d S T P . .
C14 C -1.1302(9) -2.0037(10) 0.0967(3) 0.077(4) Uani 1 1 d . . . . .
H14 H -1.123003 -2.052588 0.087528 0.092 Uiso 1 1 calc R U . . .
C26 C -0.7640(11) -1.5333(11) 0.1395(4) 0.087(5) Uani 1 1 d . . . . .
H26 H -0.723292 -1.527633 0.154980 0.105 Uiso 1 1 calc R U . . .
C24 C -0.8670(11) -1.4319(11) 0.3825(3) 0.087(5) Uani 1 1 d . . . . .
H24 H -0.863405 -1.395986 0.366018 0.104 Uiso 1 1 calc R U . . .
C37 C -1.3182(10) -1.8039(10) 0.2269(3) 0.075(4) Uani 1 1 d . . . . .
H37 H -1.377687 -1.818116 0.235426 0.090 Uiso 1 1 calc R U . . .
C39 C -1.2119(9) -1.6125(9) 0.3124(3) 0.065(4) Uani 1 1 d . . . . .
C15 C -1.1892(10) -1.9720(10) 0.0844(3) 0.090(5) Uani 1 1 d . . . . .
H15 H -1.220875 -1.998581 0.066858 0.108 Uiso 1 1 calc R U . . .
C25 C -0.7567(9) -1.4512(10) 0.1271(3) 0.066(4) Uani 1 1 d . . . . .
C27 C -0.8313(13) -1.6242(12) 0.1292(3) 0.092(5) Uani 1 1 d . . . . .
H27 H -0.832536 -1.679944 0.136694 0.110 Uiso 1 1 calc R U . . .
C32 C -1.2774(9) -1.7335(8) 0.2064(3) 0.058(3) Uani 1 1 d . . . . .
C20 C -0.7904(9) -1.4744(9) 0.4182(3) 0.071(4) Uani 1 1 d . . . . .
H20 H -0.733584 -1.467992 0.426693 0.085 Uiso 1 1 calc R U . . .
C42 C -1.0193(12) -1.5199(14) 0.2951(4) 0.094(5) Uani 1 1 d . . . . .
H42 H -0.953948 -1.488277 0.289017 0.113 Uiso 1 1 calc R U . . .
C52 C -1.000000 -2.000000 0.3366(4) 0.061(6) Uani 1 3 d S T P . .
H52A H -1.049831 -2.063276 0.329674 0.092 Uiso 0.3333 1 calc R U P A -1
H52B H -0.936724 -1.986555 0.329674 0.092 Uiso 0.3333 1 calc R U P A -1
H52C H -1.013445 -1.950169 0.329674 0.092 Uiso 0.3333 1 calc R U P A -1
C47 C -1.1265(10) -1.9746(9) 0.4101(3) 0.069(4) Uani 1 1 d . . . . .
H47 H -1.070283 -1.924464 0.418931 0.082 Uiso 1 1 calc R U . . .
C28 C -0.8949(11) -1.6342(11) 0.1086(3) 0.090(5) Uani 1 1 d . . . . .
H28 H -0.943128 -1.696796 0.102735 0.108 Uiso 1 1 calc R U . . .
C40 C -1.1829(10) -1.6545(10) 0.2915(3) 0.074(4) Uani 1 1 d . . . . .
H40 H -1.228200 -1.714592 0.283329 0.089 Uiso 1 1 calc R U . . .
C7 C -1.2491(8) -1.6988(9) 0.0103(3) 0.059(3) Uani 1 1 d . . . . .
C12 C -1.2417(11) -1.7735(11) 0.0216(3) 0.095(5) Uani 1 1 d . . . . .
H12 H -1.282266 -1.808662 0.037058 0.114 Uiso 1 1 calc R U . . .
C53 C -1.1159(12) -2.048(2) 0.0117(7) 0.103(11) Uani 0.61(4) 1 d G U P B 1
C54 C -1.1886(16) -2.131(2) 0.0252(8) 0.134(12) Uani 0.61(4) 1 d G U P B 1
H54 H -1.172676 -2.159045 0.040569 0.161 Uiso 0.61(4) 1 calc R U P B 1
C55 C -1.2848(14) -2.172(2) 0.0162(9) 0.135(13) Uani 0.61(4) 1 d G U P B 1
H55 H -1.333922 -2.227767 0.025347 0.162 Uiso 0.61(4) 1 calc R U P B 1
C56 C -1.3083(14) -2.130(3) -0.0065(10) 0.156(16) Uani 0.61(4) 1 d G U P B 1
H56 H -1.373342 -2.157859 -0.012639 0.187 Uiso 0.61(4) 1 calc R U P B 1
C57 C -1.236(2) -2.047(3) -0.0201(8) 0.146(13) Uani 0.61(4) 1 d G U P B 1
H57 H -1.251514 -2.019231 -0.035404 0.176 Uiso 0.61(4) 1 calc R U P B 1
C58 C -1.1394(17) -2.006(2) -0.0110(7) 0.114(11) Uani 0.61(4) 1 d G U P B 1
H58 H -1.090266 -1.950509 -0.020183 0.137 Uiso 0.61(4) 1 calc R U P B 1
C30 C -0.8191(9) -1.4603(10) 0.1056(3) 0.072(4) Uani 1 1 d . . . . .
H30 H -0.815016 -1.404461 0.097112 0.087 Uiso 1 1 calc R U . . .
C1 C -1.5714(8) -2.2226(8) 0.0137(3) 0.058(3) Uani 1 1 d . . . . .
C31 C -0.666667 -1.333333 0.1775(5) 0.079(8) Uani 1 3 d S T P . .
H31A H -0.731343 -1.351651 0.184457 0.118 Uiso 0.3333 1 calc R U P C -1
H31B H -0.620308 -1.268657 0.184457 0.118 Uiso 0.3333 1 calc R U P C -1
H31C H -0.648349 -1.379692 0.184457 0.118 Uiso 0.3333 1 calc R U P C -1
C33 C -1.1887(10) -1.7138(10) 0.1945(3) 0.103(6) Uani 1 1 d . . . . .
H33 H -1.159370 -1.665034 0.180346 0.123 Uiso 1 1 calc R U . . .
C67 C -1.0346(13) -1.7804(14) 0.3093(4) 0.119(6) Uani 1 1 d . U . . .
H67 H -0.978901 -1.717962 0.309436 0.143 Uiso 1 1 calc R U . . .
C6 C -1.5217(8) -2.2239(9) 0.0380(3) 0.068(3) Uani 1 1 d . . . . .
H6 H -1.534318 -2.284075 0.045650 0.082 Uiso 1 1 calc R U . . .
C68 C -1.0518(17) -1.8442(18) 0.2871(4) 0.141(7) Uani 1 1 d . U . . .
H68 H -1.008372 -1.825451 0.271473 0.170 Uiso 1 1 calc R U . . .
C13 C -1.0827(8) -1.9651(9) 0.1218(3) 0.057(3) Uani 1 1 d . . . . .
C4 C -1.4383(9) -2.0509(10) 0.0414(3) 0.090(4) Uani 1 1 d . . . . .
H4 H -1.394359 -1.992716 0.050774 0.108 Uiso 1 1 calc R U . . .
C2 C -1.5525(9) -2.1322(10) 0.0030(3) 0.083(4) Uani 1 1 d . . . . .
H2 H -1.583617 -2.129047 -0.013787 0.100 Uiso 1 1 calc R U . . .
C3 C -1.4894(12) -2.0496(11) 0.0169(4) 0.114(6) Uani 1 1 d . . . . .
H3 H -1.479484 -1.989494 0.010017 0.137 Uiso 1 1 calc R U . . .
C64 C -1.4517(9) -2.0809(10) 0.2095(4) 0.130(6) Uani 1 1 d G U . . .
H64 H -1.390419 -2.076005 0.211878 0.156 Uiso 1 1 calc R U . . .
C59 C -1.4700(11) -2.0407(8) 0.1854(3) 0.135(6) Uani 1 1 d G U . . .
C60 C -1.5605(14) -2.0479(8) 0.1819(3) 0.153(7) Uani 1 1 d G U . . .
H60 H -1.572931 -2.020754 0.165594 0.184 Uiso 1 1 calc R U . . .
C61 C -1.6328(9) -2.0954(10) 0.2025(4) 0.164(8) Uani 1 1 d G U . . .
H61 H -1.693993 -2.100301 0.200131 0.197 Uiso 1 1 calc R U . . .
C62 C -1.6144(11) -2.1356(8) 0.2266(3) 0.177(9) Uani 1 1 d G U . . .
H62 H -1.663269 -2.167697 0.240542 0.212 Uiso 1 1 calc R U . . .
C63 C -1.5239(14) -2.1284(9) 0.2301(3) 0.159(8) Uani 1 1 d G U . . .
H63 H -1.511483 -2.155551 0.246416 0.191 Uiso 1 1 calc R U . . .
C43 C -1.0471(12) -1.4799(12) 0.3156(5) 0.116(6) Uani 1 1 d . . . . .
H43 H -1.001227 -1.420455 0.324041 0.139 Uiso 1 1 calc R U . . .
C17 C -1.1526(12) -1.8621(11) 0.1231(4) 0.103(5) Uani 1 1 d . . . . .
H17 H -1.157773 -1.811877 0.132142 0.123 Uiso 1 1 calc R U . . .
C21 C -0.8820(11) -1.5389(9) 0.4301(3) 0.085(4) Uani 1 1 d . . . . .
H21 H -0.886218 -1.575425 0.446523 0.102 Uiso 1 1 calc R U . . .
C19 C -0.7836(9) -1.4208(9) 0.3943(3) 0.061(4) Uani 1 1 d . . . . .
C36 C -1.2719(14) -1.8547(11) 0.2353(4) 0.097(5) Uani 1 1 d . . . . .
H36 H -1.299650 -1.903104 0.249514 0.117 Uiso 1 1 calc R U . . .
C8 C -1.1884(8) -1.6477(9) -0.0123(3) 0.065(3) Uani 1 1 d . . . . .
H8 H -1.191799 -1.595066 -0.020424 0.078 Uiso 1 1 calc R U . . .
C29 C -0.8900(9) -1.5542(11) 0.0961(3) 0.088(4) Uani 1 1 d . . . . .
H29 H -0.933315 -1.561315 0.081225 0.105 Uiso 1 1 calc R U . . .
C18 C -1.0960(10) -1.8956(10) 0.1352(3) 0.083(4) Uani 1 1 d . . . . .
H18 H -1.065814 -1.870428 0.153012 0.100 Uiso 1 1 calc R U . . .
C70 C -1.1948(17) -1.9627(18) 0.3086(6) 0.157(9) Uani 1 1 d . U . . .
H70 H -1.250831 -2.024903 0.308242 0.189 Uiso 1 1 calc R U . . .
C41 C -1.0857(12) -1.6069(13) 0.2827(3) 0.086(4) Uani 1 1 d . . . . .
H41 H -1.065550 -1.634488 0.268278 0.103 Uiso 1 1 calc R U . . .
C10 C -1.1178(11) -1.7502(13) -0.0114(3) 0.098(5) Uani 1 1 d . . . . .
H10 H -1.074044 -1.768163 -0.018960 0.118 Uiso 1 1 calc R U . . .
C65 C -1.3999(16) -1.9892(12) 0.1645(4) 0.192(10) Uani 1 1 d . U . . .
H65A H -1.335420 -1.963390 0.172839 0.288 Uiso 1 1 calc R U . . .
H65B H -1.407730 -1.935828 0.157533 0.288 Uiso 1 1 calc R U . . .
H65C H -1.407584 -2.032362 0.148727 0.288 Uiso 1 1 calc R U . . .
C66 C -1.1008(14) -1.8103(16) 0.3314(5) 0.116(5) Uani 1 1 d . U . . .
C71 C -1.1801(14) -1.9008(16) 0.3320(5) 0.130(7) Uani 1 1 d . U . . .
H71 H -1.223883 -1.921527 0.347485 0.156 Uiso 1 1 calc R U . . .
C11 C -1.1760(13) -1.8003(12) 0.0111(4) 0.114(6) Uani 1 1 d . . . . .
H11 H -1.172007 -1.852285 0.019406 0.137 Uiso 1 1 calc R U . . .
C69 C -1.135(2) -1.937(2) 0.2878(5) 0.165(9) Uani 1 1 d . U . . .
H69 H -1.146188 -1.981572 0.272823 0.198 Uiso 1 1 calc R U . . .
C72 C -1.0909(16) -1.7474(17) 0.3548(4) 0.196(11) Uani 1 1 d . . . . .
H72A H -1.129705 -1.716836 0.351005 0.295 Uiso 1 1 calc R U . . .
H72B H -1.022929 -1.697457 0.356846 0.295 Uiso 1 1 calc R U . . .
H72C H -1.113196 -1.785057 0.372403 0.295 Uiso 1 1 calc R U . . .
C48 C -1.2146(11) -1.9941(9) 0.4193(3) 0.075(4) Uani 1 1 d . . . . .
H48 H -1.218813 -1.957087 0.434472 0.090 Uiso 1 1 calc R U . . .
C49 C -1.2984(11) -2.0663(12) 0.4074(3) 0.087(4) Uani 1 1 d . . . . .
H49 H -1.359646 -2.079892 0.414358 0.104 Uiso 1 1 calc R U . . .
C50 C -1.2912(10) -2.1190(10) 0.3848(3) 0.093(5) Uani 1 1 d . . . . .
H50 H -1.347766 -2.167925 0.375783 0.112 Uiso 1 1 calc R U . . .
C51 C -1.2010(11) -2.0992(10) 0.3756(3) 0.083(5) Uani 1 1 d . . . . .
H51 H -1.196098 -2.135798 0.360460 0.100 Uiso 1 1 calc R U . . .
C46 C -1.1171(9) -2.0262(9) 0.3882(3) 0.058(3) Uani 1 1 d . . . . .
C5 C -1.4538(9) -2.1386(10) 0.0512(3) 0.077(4) Uani 1 1 d . . . . .
H5 H -1.418098 -2.140984 0.067006 0.093 Uiso 1 1 calc R U . . .
C38 C -1.333333 -1.666667 0.1561(4) 0.085(8) Uani 1 3 d S T P . .
H38A H -1.266820 -1.637385 0.149183 0.128 Uiso 0.3333 1 calc R U P D -1
H38B H -1.362615 -1.629434 0.149183 0.128 Uiso 0.3333 1 calc R U P D -1
H38C H -1.370566 -1.733180 0.149183 0.128 Uiso 0.3333 1 calc R U P D -1
C45 C -1.333333 -1.666667 0.3628(5) 0.107(10) Uani 1 3 d S T P . .
H45A H -1.290213 -1.689144 0.369796 0.160 Uiso 0.3333 1 calc R U P E -1
H45B H -1.398931 -1.709787 0.369796 0.160 Uiso 0.3333 1 calc R U P E -1
H45C H -1.310856 -1.601069 0.369796 0.160 Uiso 0.3333 1 calc R U P E -1
C34 C -1.1437(13) -1.7638(14) 0.2029(5) 0.115(6) Uani 1 1 d . . . . .
H34 H -1.083436 -1.749294 0.194830 0.138 Uiso 1 1 calc R U . . .
C9 C -1.1228(9) -1.6728(10) -0.0232(3) 0.077(4) Uani 1 1 d . . . . .
H9 H -1.081709 -1.637340 -0.038512 0.093 Uiso 1 1 calc R U . . .
C23 C -0.9584(11) -1.4958(13) 0.3945(4) 0.101(6) Uani 1 1 d . . . . .
H23 H -1.015425 -1.501989 0.386290 0.122 Uiso 1 1 calc R U . . .
C35 C -1.1864(15) -1.8339(14) 0.2228(5) 0.111(7) Uani 1 1 d . . . . .
H35 H -1.156193 -1.869692 0.228179 0.133 Uiso 1 1 calc R U . . .
C22 C -0.9636(10) -1.5486(10) 0.4181(4) 0.090(5) Uani 1 1 d . . . . .
H22 H -1.024705 -1.592168 0.426137 0.108 Uiso 1 1 calc R U . . .
C44 C -1.1427(11) -1.5257(11) 0.3243(4) 0.108(6) Uani 1 1 d . . . . .
H44 H -1.161381 -1.497077 0.338845 0.130 Uiso 1 1 calc R U . . .
C16 C -1.2012(10) -1.9006(11) 0.0981(4) 0.091(5) Uani 1 1 d . . . . .
H16 H -1.242177 -1.879476 0.090300 0.109 Uiso 1 1 calc R U . . .
C54A C -1.205(3) -2.121(2) 0.0095(7) 0.076(12) Uani 0.39(4) 1 d G U P B 2
H54A H -1.203810 -2.158231 0.024937 0.092 Uiso 0.39(4) 1 calc R U P B 2
C53A C -1.119(2) -2.041(3) -0.0002(7) 0.065(12) Uani 0.39(4) 1 d G U P B 2
C58A C -1.1216(17) -1.985(2) -0.0230(7) 0.069(11) Uani 0.39(4) 1 d G U P B 2
H58A H -1.063448 -1.931521 -0.029594 0.083 Uiso 0.39(4) 1 calc R U P B 2
C57A C -1.210(2) -2.010(2) -0.0361(7) 0.062(10) Uani 0.39(4) 1 d G U P B 2
H57A H -1.211176 -1.972001 -0.051552 0.075 Uiso 0.39(4) 1 calc R U P B 2
C56A C -1.2956(16) -2.089(2) -0.0264(9) 0.084(13) Uani 0.39(4) 1 d G U P B 2
H56A H -1.355222 -2.105596 -0.035266 0.100 Uiso 0.39(4) 1 calc R U P B 2
C55A C -1.293(2) -2.145(2) -0.0036(9) 0.087(14) Uani 0.39(4) 1 d G U P B 2
H55A H -1.351541 -2.198711 0.002978 0.104 Uiso 0.39(4) 1 calc R U P B 2

loop_
_atom_site_aniso_label
_atom_site_aniso_U_11
_atom_site_aniso_U_22
_atom_site_aniso_U_33
_atom_site_aniso_U_23
_atom_site_aniso_U_13
_atom_site_aniso_U_12
I3 0.0736(7) 0.0766(7) 0.0997(8) 0.0105(6) -0.0011(6) 0.0436(6)
Fe3 0.0594(13) 0.0594(13) 0.075(3) 0.000 0.000 0.0297(7)
P3 0.052(2) 0.052(2) 0.068(4) 0.000 0.000 0.0262(11)
I4 0.0755(7) 0.0779(7) 0.0996(7) 0.0100(6) -0.0001(6) 0.0443(5)
Fe4 0.0629(14) 0.0629(14) 0.067(2) 0.000 0.000 0.0314(7)
P4 0.057(3) 0.057(3) 0.065(5) 0.000 0.000 0.0285(13)
I2 0.0554(5) 0.0943(7) 0.0947(7) 0.0070(6) -0.0016(6) 0.0324(5)
Fe2 0.0554(12) 0.0554(12) 0.065(2) 0.000 0.000 0.0277(6)
P2 0.053(2) 0.053(2) 0.062(4) 0.000 0.000 0.0266(11)
I1 0.0951(7) 0.0661(6) 0.0943(7) -0.0044(6) -0.0085(6) 0.0172(5)
Fe1 0.0641(12) 0.0641(12) 0.065(2) 0.000 0.000 0.0321(6)
P1 0.056(2) 0.056(2) 0.071(5) 0.000 0.000 0.0280(12)
P6 0.062(2) 0.062(2) 0.061(4) 0.000 0.000 0.0310(12)
P7 0.065(3) 0.065(3) 0.053(4) 0.000 0.000 0.0325(13)
P8 0.053(2) 0.053(2) 0.064(4) 0.000 0.000 0.0263(12)
P9 0.107(4) 0.107(4) 0.097(6) 0.000 0.000 0.0536(19)
P5 0.066(3) 0.066(3) 0.072(5) 0.000 0.000 0.0332(14)
C14 0.075(9) 0.093(10) 0.081(10) -0.014(9) -0.009(8) 0.055(9)
C26 0.104(14) 0.063(11) 0.093(12) 0.010(10) -0.009(10) 0.040(10)
C24 0.067(12) 0.111(14) 0.081(12) 0.021(10) 0.011(10) 0.043(11)
C37 0.087(11) 0.079(11) 0.075(10) -0.015(8) -0.007(9) 0.053(10)
C39 0.049(8) 0.055(8) 0.090(11) -0.008(8) -0.013(8) 0.024(8)
C15 0.077(10) 0.105(12) 0.096(12) -0.014(9) -0.018(8) 0.050(9)
C25 0.053(9) 0.063(10) 0.069(10) -0.006(8) -0.006(7) 0.020(8)
C27 0.107(13) 0.081(13) 0.086(13) -0.005(9) -0.017(10) 0.045(11)
C32 0.054(8) 0.048(8) 0.071(9) -0.002(7) -0.005(8) 0.025(7)
C20 0.042(8) 0.067(9) 0.093(12) 0.000(8) 0.001(8) 0.019(7)
C42 0.073(12) 0.094(14) 0.114(15) 0.012(11) -0.001(11) 0.041(11)
C52 0.069(9) 0.069(9) 0.045(14) 0.000 0.000 0.034(4)
C47 0.058(9) 0.076(10) 0.082(10) -0.009(8) 0.000(8) 0.041(8)
C28 0.083(11) 0.065(11) 0.093(12) 0.002(9) -0.008(10) 0.015(9)
C40 0.063(10) 0.081(11) 0.074(10) -0.003(8) -0.001(8) 0.033(9)
C7 0.071(9) 0.061(8) 0.050(8) -0.002(7) -0.004(7) 0.037(7)
C12 0.119(13) 0.102(13) 0.077(12) 0.010(9) 0.029(9) 0.065(11)
C53 0.075(15) 0.15(2) 0.08(2) -0.049(18) 0.001(14) 0.057(14)
C54 0.087(15) 0.17(2) 0.08(2) -0.066(18) -0.009(15) 0.017(15)
C55 0.074(14) 0.19(3) 0.11(3) -0.074(19) 0.002(15) 0.045(15)
C56 0.091(19) 0.22(3) 0.12(3) -0.07(3) -0.014(18) 0.053(18)
C57 0.101(18) 0.23(3) 0.11(3) -0.06(2) -0.017(18) 0.08(2)
C58 0.096(15) 0.17(3) 0.10(3) -0.052(19) 0.003(16) 0.092(17)
C30 0.058(9) 0.066(10) 0.093(11) 0.011(8) 0.017(8) 0.030(8)
C1 0.053(8) 0.056(8) 0.067(9) -0.016(7) 0.001(7) 0.029(7)
C31 0.072(10) 0.072(10) 0.09(2) 0.000 0.000 0.036(5)
C33 0.077(11) 0.082(11) 0.156(16) 0.043(10) 0.050(11) 0.045(10)
C67 0.111(12) 0.138(14) 0.121(15) 0.046(10) -0.007(11) 0.072(11)
C6 0.058(8) 0.064(9) 0.073(10) -0.008(7) -0.007(7) 0.024(7)
C68 0.165(18) 0.188(19) 0.111(14) 0.050(12) 0.000(14) 0.119(15)
C13 0.038(8) 0.046(8) 0.083(10) 0.006(7) 0.006(7) 0.018(7)
C4 0.083(11) 0.061(10) 0.114(13) -0.029(9) -0.023(9) 0.028(9)
C2 0.096(11) 0.053(10) 0.098(12) -0.002(9) -0.030(9) 0.034(9)
C3 0.122(14) 0.060(11) 0.165(18) -0.010(11) -0.048(13) 0.048(10)
C64 0.162(14) 0.099(12) 0.129(15) -0.040(11) -0.024(12) 0.066(11)
C59 0.158(14) 0.074(11) 0.153(15) -0.044(10) 0.004(13) 0.044(11)
C60 0.147(15) 0.102(12) 0.226(17) -0.054(11) -0.029(14) 0.074(13)
C61 0.162(14) 0.126(15) 0.22(2) -0.070(14) -0.046(14) 0.085(12)
C62 0.183(16) 0.139(14) 0.174(17) -0.083(13) -0.026(15) 0.055(14)
C63 0.184(17) 0.129(14) 0.150(15) -0.058(11) -0.025(14) 0.068(14)
C43 0.068(13) 0.076(12) 0.19(2) -0.008(13) -0.025(12) 0.026(10)
C17 0.132(15) 0.100(13) 0.106(14) -0.003(11) -0.012(11) 0.081(12)
C21 0.088(11) 0.064(9) 0.089(10) -0.014(8) -0.004(10) 0.028(9)
C19 0.056(9) 0.068(9) 0.053(9) 0.004(8) 0.000(7) 0.026(7)
C36 0.134(16) 0.070(11) 0.101(13) 0.001(9) -0.018(12) 0.062(12)
C8 0.063(8) 0.070(9) 0.067(9) -0.008(7) 0.002(7) 0.037(7)
C29 0.058(9) 0.093(12) 0.093(11) -0.014(11) -0.001(8) 0.024(9)
C18 0.100(12) 0.086(11) 0.086(10) -0.001(9) -0.016(9) 0.063(10)
C70 0.126(16) 0.157(17) 0.20(2) 0.019(14) -0.048(15) 0.081(14)
C41 0.080(11) 0.129(15) 0.071(10) 0.013(10) 0.005(9) 0.069(11)
C10 0.100(12) 0.137(15) 0.078(12) -0.027(10) -0.005(9) 0.076(12)
C65 0.24(2) 0.106(15) 0.155(18) -0.022(13) 0.063(17) 0.030(15)
C66 0.104(13) 0.138(14) 0.138(14) 0.021(12) -0.009(10) 0.085(10)
C71 0.095(13) 0.145(16) 0.166(17) 0.049(12) -0.013(12) 0.072(11)
C11 0.177(17) 0.167(17) 0.072(11) 0.024(12) 0.036(12) 0.141(15)
C69 0.21(2) 0.172(18) 0.147(18) -0.021(16) -0.063(14) 0.122(15)
C72 0.29(3) 0.29(3) 0.17(2) -0.07(2) -0.08(2) 0.25(3)
C48 0.073(10) 0.064(9) 0.082(11) -0.009(8) -0.002(9) 0.030(9)
C49 0.078(12) 0.112(13) 0.087(11) 0.005(10) 0.020(9) 0.059(11)
C50 0.042(9) 0.103(13) 0.116(14) -0.005(10) 0.006(9) 0.021(9)
C51 0.072(11) 0.081(11) 0.087(11) -0.027(9) -0.006(9) 0.030(9)
C46 0.057(9) 0.056(8) 0.064(9) 0.001(7) 0.005(7) 0.031(8)
C5 0.071(10) 0.071(10) 0.082(10) -0.002(8) -0.002(8) 0.030(8)
C38 0.115(13) 0.115(13) 0.026(14) 0.000 0.000 0.058(7)
C45 0.124(15) 0.124(15) 0.07(2) 0.000 0.000 0.062(8)
C34 0.089(13) 0.101(14) 0.18(2) 0.015(14) 0.013(13) 0.063(12)
C9 0.087(10) 0.089(10) 0.059(9) -0.005(8) 0.005(8) 0.047(9)
C23 0.054(11) 0.107(13) 0.124(15) 0.021(12) 0.011(10) 0.026(10)
C35 0.117(17) 0.100(16) 0.154(19) -0.047(13) -0.050(14) 0.083(14)
C22 0.058(10) 0.067(10) 0.113(15) 0.002(9) 0.006(9) 0.008(8)
C44 0.060(11) 0.089(13) 0.159(17) -0.011(12) 0.004(11) 0.026(10)
C16 0.094(11) 0.113(13) 0.092(13) 0.009(10) -0.012(10) 0.072(10)
C54A 0.09(2) 0.07(2) 0.04(2) -0.031(16) 0.016(16) 0.024(17)
C53A 0.073(19) 0.07(2) 0.04(2) -0.015(16) -0.005(15) 0.029(16)
C58A 0.075(17) 0.09(2) 0.04(2) -0.010(15) 0.001(15) 0.047(17)
C57A 0.069(17) 0.10(2) 0.035(19) -0.027(14) 0.003(13) 0.058(16)
C56A 0.075(17) 0.11(2) 0.06(2) -0.040(17) 0.022(16) 0.046(15)
C55A 0.075(19) 0.11(3) 0.05(2) -0.040(17) 0.022(17) 0.020(19)

loop_
_atom_type_symbol
_atom_type_description
_atom_type_scat_dispersion_real
_atom_type_scat_dispersion_imag
_atom_type_scat_source
C C 0.0033 0.0016 'International Tables Vol C Tables 4.2.6.8 and 6.1.1.4'
H H 0.0000 0.0000 'International Tables Vol C Tables 4.2.6.8 and 6.1.1.4'
Fe Fe 0.3463 0.8444 'International Tables Vol C Tables 4.2.6.8 and 6.1.1.4'
I I -0.4742 1.8119 'International Tables Vol C Tables 4.2.6.8 and 6.1.1.4'
P P 0.1023 0.0942 'International Tables Vol C Tables 4.2.6.8 and 6.1.1.4'

loop_
_geom_angle_atom_site_label_1
_geom_angle_atom_site_label_2
_geom_angle_atom_site_label_3
_geom_angle
_geom_angle_site_symmetry_1
_geom_angle_site_symmetry_3
_geom_angle_publ_flag
I3 Fe3 I3 114.07(6) 3_225 5_525 ?
I3 Fe3 I3 114.07(6) . 5_525 ?
I3 Fe3 I3 114.07(6) . 3_225 ?
P3 Fe3 I3 104.35(8) . 3_225 ?
P3 Fe3 I3 104.35(8) . . ?
P3 Fe3 I3 104.35(8) . 5_525 ?
C13 P3 Fe3 115.0(5) 3_225 . ?
C13 P3 Fe3 115.0(5) 5_525 . ?
C13 P3 Fe3 115.0(5) . . ?
C13 P3 C13 103.4(6) 3_225 5_525 ?
C13 P3 C13 103.4(6) 5_525 . ?
C13 P3 C13 103.4(6) 3_225 . ?
I4 Fe4 I4 114.15(6) . 5_535 ?
I4 Fe4 I4 114.15(6) . 3_335 ?
I4 Fe4 I4 114.15(6) 5_535 3_335 ?
P4 Fe4 I4 104.25(7) . . ?
P4 Fe4 I4 104.25(7) . 5_535 ?
P4 Fe4 I4 104.25(7) . 3_335 ?
C19 P4 Fe4 114.1(5) 3_335 . ?
C19 P4 Fe4 114.1(5) . . ?
C19 P4 Fe4 114.1(5) 5_535 . ?
C19 P4 C19 104.5(5) 5_535 3_335 ?
C19 P4 C19 104.5(5) 5_535 . ?
C19 P4 C19 104.5(5) . 3_335 ?
I2 Fe2 I2 114.01(5) . 5_425 ?
I2 Fe2 I2 114.01(5) . 3_235 ?
I2 Fe2 I2 114.01(5) 5_425 3_235 ?
P2 Fe2 I2 104.42(7) . 3_235 ?
P2 Fe2 I2 104.42(7) . 5_425 ?
P2 Fe2 I2 104.43(7) . . ?
C7 P2 Fe2 114.1(4) . . ?
C7 P2 Fe2 114.1(4) 3_235 . ?
C7 P2 Fe2 114.1(4) 5_425 . ?
C7 P2 C7 104.5(5) . 3_235 ?
C7 P2 C7 104.5(5) . 5_425 ?
C7 P2 C7 104.5(5) 5_425 3_235 ?
I1 Fe1 I1 112.23(6) . 3_125 ?
I1 Fe1 I1 112.23(6) 5_415 3_125 ?
I1 Fe1 I1 112.23(6) 5_415 . ?
P1 Fe1 I1 106.54(7) . . ?
P1 Fe1 I1 106.54(7) . 5_415 ?
P1 Fe1 I1 106.54(7) . 3_125 ?
C1 P1 Fe1 115.1(4) 3_125 . ?
C1 P1 Fe1 115.1(4) . . ?
C1 P1 Fe1 115.1(4) 5_415 . ?
C1 P1 C1 103.3(5) 3_125 . ?
C1 P1 C1 103.3(5) 3_125 5_415 ?
C1 P1 C1 103.3(5) . 5_415 ?
C32 P6 C32 110.7(5) . 3_235 ?
C32 P6 C32 110.7(5) 5_425 3_235 ?
C32 P6 C32 110.7(5) . 5_425 ?
C32 P6 C38 108.2(5) . . ?
C32 P6 C38 108.2(5) 5_425 . ?
C32 P6 C38 108.2(5) 3_235 . ?
C39 P7 C39 109.1(5) . 5_425 ?
C39 P7 C39 109.1(5) . 3_235 ?
C39 P7 C39 109.1(5) 5_425 3_235 ?
C45 P7 C39 109.8(5) . 3_235 ?
C45 P7 C39 109.8(5) . 5_425 ?
C45 P7 C39 109.8(5) . . ?
C46 P8 C52 109.7(5) 5_525 . ?
C46 P8 C52 109.7(5) . . ?
C46 P8 C52 109.7(5) 3_225 . ?
C46 P8 C46 109.3(5) 3_225 . ?
C46 P8 C46 109.3(5) 5_525 . ?
C46 P8 C46 109.3(5) 5_525 3_225 ?
C53 P9 C53 109.8(12) . 5_525 ?
C53 P9 C53 109.8(12) . 3_225 ?
C53 P9 C53 109.8(12) 5_525 3_225 ?
C53 P9 C53A 15(2) 5_525 5_525 ?
C53 P9 C53A 15(2) 3_225 3_225 ?
C53 P9 C53A 105(3) 5_525 3_225 ?
C53 P9 C53A 99(2) 3_225 5_525 ?
C53 P9 C53A 99(3) . 3_225 ?
C53 P9 C53A 105(3) . 5_525 ?
C53A P9 C53A 92(2) 3_225 5_525 ?
C53A P9 C53A 92(2) 3_225 . ?
C53A P9 C53A 92(3) 5_525 . ?
C25 P5 C25 110.0(5) 5_535 . ?
C25 P5 C25 110.0(5) 5_535 3_335 ?
C25 P5 C25 110.0(5) . 3_335 ?
C31 P5 C25 109.0(5) . 3_335 ?
C31 P5 C25 109.0(5) . 5_535 ?
C31 P5 C25 109.0(5) . . ?
C15 C14 H14 119.5 . . ?
C13 C14 H14 119.5 . . ?
C13 C14 C15 121.0(13) . . ?
C25 C26 H26 120.1 . . ?
C25 C26 C27 119.8(15) . . ?
C27 C26 H26 120.1 . . ?
C19 C24 H24 119.4 . . ?
C19 C24 C23 121.2(15) . . ?
C23 C24 H24 119.4 . . ?
C32 C37 H37 120.0 . . ?
C32 C37 C36 120.0(15) . . ?
C36 C37 H37 120.0 . . ?
C40 C39 P7 123.2(11) . . ?
C44 C39 P7 118.4(12) . . ?
C44 C39 C40 118.4(13) . . ?
C14 C15 H15 120.2 . . ?
C14 C15 C16 119.7(14) . . ?
C16 C15 H15 120.2 . . ?
C26 C25 P5 119.9(12) . . ?
C30 C25 P5 120.4(12) . . ?
C30 C25 C26 119.7(13) . . ?
C26 C27 H27 119.5 . . ?
C28 C27 C26 120.9(15) . . ?
C28 C27 H27 119.5 . . ?
C37 C32 P6 122.3(11) . . ?
C37 C32 C33 118.4(13) . . ?
C33 C32 P6 119.3(11) . . ?
C21 C20 H20 119.9 . . ?
C19 C20 H20 119.9 . . ?
C19 C20 C21 120.2(12) . . ?
C43 C42 H42 119.8 . . ?
C43 C42 C41 120.5(17) . . ?
C41 C42 H42 119.8 . . ?
P8 C52 H52A 109.5 . . ?
P8 C52 H52B 109.5 . . ?
P8 C52 H52C 109.5 . . ?
H52A C52 H52B 109.5 . . ?
H52A C52 H52C 109.5 . . ?
H52B C52 H52C 109.5 . . ?
C48 C47 H47 119.5 . . ?
C48 C47 C46 121.0(13) . . ?
C46 C47 H47 119.5 . . ?
C27 C28 H28 119.8 . . ?
C27 C28 C29 120.4(15) . . ?
C29 C28 H28 119.8 . . ?
C39 C40 H40 120.3 . . ?
C39 C40 C41 119.3(13) . . ?
C41 C40 H40 120.3 . . ?
C12 C7 P2 119.2(11) . . ?
C12 C7 C8 118.0(12) . . ?
C8 C7 P2 122.7(10) . . ?
C7 C12 H12 118.8 . . ?
C7 C12 C11 122.3(14) . . ?
C11 C12 H12 118.8 . . ?
C54 C53 P9 118.5(16) . . ?
C54 C53 C58 120.0 . . ?
C58 C53 P9 121.5(16) . . ?
C53 C54 H54 120.0 . . ?
C53 C54 C55 120.0 . . ?
C55 C54 H54 120.0 . . ?
C54 C55 H55 120.0 . . ?
C54 C55 C56 120.0 . . ?
C56 C55 H55 120.0 . . ?
C55 C56 H56 120.0 . . ?
C57 C56 C55 120.0 . . ?
C57 C56 H56 120.0 . . ?
C56 C57 H57 120.0 . . ?
C56 C57 C58 120.0 . . ?
C58 C57 H57 120.0 . . ?
C53 C58 H58 120.0 . . ?
C57 C58 C53 120.0 . . ?
C57 C58 H58 120.0 . . ?
C25 C30 H30 120.2 . . ?
C25 C30 C29 119.5(13) . . ?
C29 C30 H30 120.2 . . ?
C6 C1 P1 122.4(10) . . ?
C6 C1 C2 118.2(11) . . ?
C2 C1 P1 119.2(11) . . ?
P5 C31 H31A 109.5 . . ?
P5 C31 H31B 109.5 . . ?
P5 C31 H31C 109.5 . . ?
H31A C31 H31B 109.5 . . ?
H31A C31 H31C 109.5 . . ?
H31B C31 H31C 109.5 . . ?
C32 C33 H33 119.4 . . ?
C34 C33 C32 121.2(14) . . ?
C34 C33 H33 119.4 . . ?
C68 C67 H67 120.9 . . ?
C68 C67 C66 118(2) . . ?
C66 C67 H67 120.9 . . ?
C1 C6 H6 119.4 . . ?
C5 C6 C1 121.2(12) . . ?
C5 C6 H6 119.4 . . ?
C67 C68 H68 120.3 . . ?
C67 C68 C69 119(2) . . ?
C69 C68 H68 120.3 . . ?
C14 C13 P3 123.2(11) . . ?
C14 C13 C18 118.6(12) . . ?
C18 C13 P3 118.2(11) . . ?
C3 C4 H4 120.8 . . ?
C5 C4 H4 120.8 . . ?
C5 C4 C3 118.4(13) . . ?
C1 C2 H2 120.0 . . ?
C3 C2 C1 120.0(14) . . ?
C3 C2 H2 120.0 . . ?
C4 C3 H3 119.1 . . ?
C2 C3 C4 121.7(14) . . ?
C2 C3 H3 119.1 . . ?
C59 C64 H64 120.0 . . ?
C59 C64 C63 120.0 . . ?
C63 C64 H64 120.0 . . ?
C64 C59 C60 120.0 . . ?
C64 C59 C65 122.9(18) . . ?
C60 C59 C65 117.1(18) . . ?
C59 C60 H60 120.0 . . ?
C59 C60 C61 120.0 . . ?
C61 C60 H60 120.0 . . ?
C60 C61 H61 120.0 . . ?
C62 C61 C60 120.0 . . ?
C62 C61 H61 120.0 . . ?
C61 C62 H62 120.0 . . ?
C61 C62 C63 120.0 . . ?
C63 C62 H62 120.0 . . ?
C64 C63 H63 120.0 . . ?
C62 C63 C64 120.0 . . ?
C62 C63 H63 120.0 . . ?
C42 C43 H43 120.1 . . ?
C42 C43 C44 119.8(17) . . ?
C44 C43 H43 120.1 . . ?
C18 C17 H17 119.6 . . ?
C16 C17 H17 119.6 . . ?
C16 C17 C18 120.8(15) . . ?
C20 C21 H21 119.8 . . ?
C22 C21 C20 120.3(15) . . ?
C22 C21 H21 119.8 . . ?
C24 C19 P4 118.9(11) . . ?
C24 C19 C20 118.6(13) . . ?
C20 C19 P4 122.5(11) . . ?
C37 C36 H36 120.2 . . ?
C35 C36 C37 119.5(17) . . ?
C35 C36 H36 120.2 . . ?
C7 C8 H8 119.6 . . ?
C9 C8 C7 120.8(12) . . ?
C9 C8 H8 119.6 . . ?
C28 C29 C30 119.5(15) . . ?
C28 C29 H29 120.3 . . ?
C30 C29 H29 120.3 . . ?
C13 C18 H18 119.4 . . ?
C17 C18 C13 121.2(14) . . ?
C17 C18 H18 119.4 . . ?
C71 C70 H70 119.0 . . ?
C69 C70 H70 119.0 . . ?
C69 C70 C71 122(3) . . ?
C42 C41 C40 120.3(15) . . ?
C42 C41 H41 119.9 . . ?
C40 C41 H41 119.9 . . ?
C11 C10 H10 119.9 . . ?
C11 C10 C9 120.1(14) . . ?
C9 C10 H10 119.9 . . ?
C59 C65 H65A 109.5 . . ?
C59 C65 H65B 109.5 . . ?
C59 C65 H65C 109.5 . . ?
H65A C65 H65B 109.5 . . ?
H65A C65 H65C 109.5 . . ?
H65B C65 H65C 109.5 . . ?
C67 C66 C72 122(2) . . ?
C71 C66 C67 122(2) . . ?
C71 C66 C72 116(2) . . ?
C70 C71 H71 121.1 . . ?
C66 C71 C70 118(2) . . ?
C66 C71 H71 121.1 . . ?
C12 C11 H11 120.5 . . ?
C10 C11 C12 118.9(15) . . ?
C10 C11 H11 120.5 . . ?
C68 C69 H69 119.6 . . ?
C70 C69 C68 121(3) . . ?
C70 C69 H69 119.6 . . ?
C66 C72 H72A 109.5 . . ?
C66 C72 H72B 109.5 . . ?
C66 C72 H72C 109.5 . . ?
H72A C72 H72B 109.5 . . ?
H72A C72 H72C 109.5 . . ?
H72B C72 H72C 109.5 . . ?
C47 C48 H48 119.1 . . ?
C47 C48 C49 121.9(14) . . ?
C49 C48 H48 119.1 . . ?
C48 C49 H49 120.8 . . ?
C48 C49 C50 118.5(13) . . ?
C50 C49 H49 120.8 . . ?
C49 C50 H50 120.3 . . ?
C51 C50 C49 119.4(14) . . ?
C51 C50 H50 120.3 . . ?
C50 C51 H51 119.5 . . ?
C50 C51 C46 121.1(13) . . ?
C46 C51 H51 119.5 . . ?
C47 C46 P8 121.6(11) . . ?
C47 C46 C51 118.2(12) . . ?
C51 C46 P8 120.2(11) . . ?
C6 C5 H5 119.9 . . ?
C4 C5 C6 120.3(13) . . ?
C4 C5 H5 119.9 . . ?
P6 C38 H38A 109.5 . . ?
P6 C38 H38B 109.5 . . ?
P6 C38 H38C 109.5 . . ?
H38A C38 H38B 109.5 . . ?
H38A C38 H38C 109.5 . . ?
H38B C38 H38C 109.5 . . ?
P7 C45 H45A 109.5 . . ?
P7 C45 H45B 109.5 . . ?
P7 C45 H45C 109.5 . . ?
H45A C45 H45B 109.5 . . ?
H45A C45 H45C 109.5 . . ?
H45B C45 H45C 109.5 . . ?
C33 C34 H34 120.4 . . ?
C35 C34 C33 119.1(18) . . ?
C35 C34 H34 120.4 . . ?
C8 C9 C10 119.8(13) . . ?
C8 C9 H9 120.1 . . ?
C10 C9 H9 120.1 . . ?
C24 C23 H23 120.3 . . ?
C22 C23 C24 119.3(16) . . ?
C22 C23 H23 120.3 . . ?
C36 C35 H35 119.1 . . ?
C34 C35 C36 121.8(18) . . ?
C34 C35 H35 119.1 . . ?
C21 C22 C23 120.4(15) . . ?
C21 C22 H22 119.8 . . ?
C23 C22 H22 119.8 . . ?
C39 C44 H44 119.2 . . ?
C43 C44 C39 121.7(16) . . ?
C43 C44 H44 119.2 . . ?
C15 C16 H16 120.7 . . ?
C17 C16 C15 118.7(14) . . ?
C17 C16 H16 120.7 . . ?
C53A C54A H54A 120.0 . . ?
C53A C54A C55A 120.0 . . ?
C55A C54A H54A 120.0 . . ?
C54A C53A P9 116.9(16) . . ?
C54A C53A C58A 120.0 . . ?
C58A C53A P9 122.4(17) . . ?
C53A C58A H58A 120.0 . . ?
C53A C58A C57A 120.0 . . ?
C57A C58A H58A 120.0 . . ?
C58A C57A H57A 120.0 . . ?
C56A C57A C58A 120.0 . . ?
C56A C57A H57A 120.0 . . ?
C57A C56A H56A 120.0 . . ?
C55A C56A C57A 120.0 . . ?
C55A C56A H56A 120.0 . . ?
C54A C55A H55A 120.0 . . ?
C56A C55A C54A 120.0 . . ?
C56A C55A H55A 120.0 . . ?

loop_
_geom_bond_atom_site_label_1
_geom_bond_atom_site_label_2
_geom_bond_distance
_geom_bond_site_symmetry_2
_geom_bond_publ_flag
I3 Fe3 2.6183(12) . ?
Fe3 P3 2.468(7) . ?
P3 C13 1.827(12) 3_225 ?
P3 C13 1.827(12) 5_525 ?
P3 C13 1.827(12) . ?
I4 Fe4 2.6200(12) . ?
Fe4 P4 2.468(7) . ?
P4 C19 1.828(13) 3_335 ?
P4 C19 1.828(13) . ?
P4 C19 1.828(13) 5_535 ?
I2 Fe2 2.6021(11) . ?
Fe2 P2 2.428(7) . ?
P2 C7 1.805(11) 3_235 ?
P2 C7 1.805(11) . ?
P2 C7 1.805(12) 5_425 ?
I1 Fe1 2.6099(12) . ?
Fe1 P1 2.471(7) . ?
P1 C1 1.817(11) 3_125 ?
P1 C1 1.817(11) . ?
P1 C1 1.817(11) 5_415 ?
P6 C32 1.775(12) . ?
P6 C32 1.775(12) 5_425 ?
P6 C32 1.775(12) 3_235 ?
P6 C38 1.78(2) . ?
P7 C39 1.774(13) 3_235 ?
P7 C39 1.775(13) . ?
P7 C39 1.775(13) 5_425 ?
P7 C45 1.75(2) . ?
P8 C52 1.796(19) . ?
P8 C46 1.791(11) . ?
P8 C46 1.791(11) 3_225 ?
P8 C46 1.791(11) 5_525 ?
P9 C53 1.691(16) . ?
P9 C53 1.691(16) 3_225 ?
P9 C53 1.691(16) 5_525 ?
P9 C53A 2.00(5) 3_225 ?
P9 C53A 2.00(3) 5_525 ?
P9 C53A 2.00(3) . ?
P5 C25 1.788(12) . ?
P5 C25 1.788(12) 3_335 ?
P5 C25 1.788(12) 5_535 ?
P5 C31 1.76(2) . ?
C14 H14 0.9400 . ?
C14 C15 1.385(15) . ?
C14 C13 1.359(16) . ?
C26 H26 0.9400 . ?
C26 C25 1.373(18) . ?
C26 C27 1.380(18) . ?
C24 H24 0.9400 . ?
C24 C19 1.359(17) . ?
C24 C23 1.401(17) . ?
C37 H37 0.9400 . ?
C37 C32 1.361(17) . ?
C37 C36 1.388(18) . ?
C39 C40 1.377(16) . ?
C39 C44 1.376(16) . ?
C15 H15 0.9400 . ?
C15 C16 1.393(17) . ?
C25 C30 1.364(16) . ?
C27 H27 0.9400 . ?
C27 C28 1.342(18) . ?
C32 C33 1.393(15) . ?
C20 H20 0.9400 . ?
C20 C21 1.404(15) . ?
C20 C19 1.369(15) . ?
C42 H42 0.9400 . ?
C42 C43 1.34(2) . ?
C42 C41 1.373(19) . ?
C52 H52A 0.9700 . ?
C52 H52B 0.9700 . ?
C52 H52C 0.9700 . ?
C47 H47 0.9400 . ?
C47 C48 1.340(15) . ?
C47 C46 1.360(15) . ?
C28 H28 0.9400 . ?
C28 C29 1.360(18) . ?
C40 H40 0.9400 . ?
C40 C41 1.395(17) . ?
C7 C12 1.353(17) . ?
C7 C8 1.381(14) . ?
C12 H12 0.9400 . ?
C12 C11 1.395(17) . ?
C53 C54 1.3900 . ?
C53 C58 1.3900 . ?
C54 H54 0.9400 . ?
C54 C55 1.3900 . ?
C55 H55 0.9400 . ?
C55 C56 1.3900 . ?
C56 H56 0.9400 . ?
C56 C57 1.3900 . ?
C57 H57 0.9400 . ?
C57 C58 1.3900 . ?
C58 H58 0.9400 . ?
C30 H30 0.9400 . ?
C30 C29 1.414(16) . ?
C1 C6 1.383(15) . ?
C1 C2 1.399(15) . ?
C31 H31A 0.9700 . ?
C31 H31B 0.9700 . ?
C31 H31C 0.9700 . ?
C33 H33 0.9400 . ?
C33 C34 1.362(18) . ?
C67 H67 0.9400 . ?
C67 C68 1.38(2) . ?
C67 C66 1.37(2) . ?
C6 H6 0.9400 . ?
C6 C5 1.381(14) . ?
C68 H68 0.9400 . ?
C68 C69 1.40(3) . ?
C13 C18 1.370(16) . ?
C4 H4 0.9400 . ?
C4 C3 1.403(18) . ?
C4 C5 1.362(16) . ?
C2 H2 0.9400 . ?
C2 C3 1.349(18) . ?
C3 H3 0.9400 . ?
C64 H64 0.9400 . ?
C64 C59 1.3900 . ?
C64 C63 1.3900 . ?
C59 C60 1.3900 . ?
C59 C65 1.390(18) . ?
C60 H60 0.9400 . ?
C60 C61 1.3900 . ?
C61 H61 0.9400 . ?
C61 C62 1.3900 . ?
C62 H62 0.9400 . ?
C62 C63 1.3900 . ?
C63 H63 0.9400 . ?
C43 H43 0.9400 . ?
C43 C44 1.374(19) . ?
C17 H17 0.9400 . ?
C17 C18 1.370(17) . ?
C17 C16 1.356(19) . ?
C21 H21 0.9400 . ?
C21 C22 1.345(17) . ?
C36 H36 0.9400 . ?
C36 C35 1.36(2) . ?
C8 H8 0.9400 . ?
C8 C9 1.381(15) . ?
C29 H29 0.9400 . ?
C18 H18 0.9400 . ?
C70 H70 0.9400 . ?
C70 C71 1.40(3) . ?
C70 C69 1.27(3) . ?
C41 H41 0.9400 . ?
C10 H10 0.9400 . ?
C10 C11 1.355(19) . ?
C10 C9 1.380(17) . ?
C65 H65A 0.9700 . ?
C65 H65B 0.9700 . ?
C65 H65C 0.9700 . ?
C66 C71 1.35(2) . ?
C66 C72 1.43(2) . ?
C71 H71 0.9400 . ?
C11 H11 0.9400 . ?
C69 H69 0.9400 . ?
C72 H72A 0.9700 . ?
C72 H72B 0.9700 . ?
C72 H72C 0.9700 . ?
C48 H48 0.9400 . ?
C48 C49 1.364(16) . ?
C49 H49 0.9400 . ?
C49 C50 1.382(18) . ?
C50 H50 0.9400 . ?
C50 C51 1.369(17) . ?
C51 H51 0.9400 . ?
C51 C46 1.382(17) . ?
C5 H5 0.9400 . ?
C38 H38A 0.9700 . ?
C38 H38B 0.9700 . ?
C38 H38C 0.9700 . ?
C45 H45A 0.9700 . ?
C45 H45B 0.9700 . ?
C45 H45C 0.9700 . ?
C34 H34 0.9400 . ?
C34 C35 1.34(2) . ?
C9 H9 0.9400 . ?
C23 H23 0.9400 . ?
C23 C22 1.357(19) . ?
C35 H35 0.9400 . ?
C22 H22 0.9400 . ?
C44 H44 0.9400 . ?
C16 H16 0.9400 . ?
C54A H54A 0.9400 . ?
C54A C53A 1.3900 . ?
C54A C55A 1.3900 . ?
C53A C58A 1.3900 . ?
C58A H58A 0.9400 . ?
C58A C57A 1.3900 . ?
C57A H57A 0.9400 . ?
C57A C56A 1.3900 . ?
C56A H56A 0.9400 . ?
C56A C55A 1.3900 . ?
C55A H55A 0.9400 . ?

loop_
_geom_torsion_atom_site_label_1
_geom_torsion_atom_site_label_2
_geom_torsion_atom_site_label_3
_geom_torsion_atom_site_label_4
_geom_torsion
_geom_torsion_site_symmetry_1
_geom_torsion_site_symmetry_2
_geom_torsion_site_symmetry_3
_geom_torsion_site_symmetry_4
_geom_torsion_publ_flag
Fe3 P3 C13 C14 -146.0(10) . . . . ?
Fe3 P3 C13 C18 35.0(11) . . . . ?
P3 C13 C18 C17 176.2(12) . . . . ?
Fe4 P4 C19 C24 -41.2(12) . . . . ?
Fe4 P4 C19 C20 140.3(10) . . . . ?
Fe2 P2 C7 C12 42.5(12) . . . . ?
Fe2 P2 C7 C8 -134.8(9) . . . . ?
P2 C7 C12 C11 -177.8(12) . . . . ?
P2 C7 C8 C9 177.9(9) . . . . ?
Fe1 P1 C1 C6 -140.4(9) . . . . ?
Fe1 P1 C1 C2 44.7(10) . . . . ?
P1 C1 C6 C5 -176.0(9) . . . . ?
P1 C1 C2 C3 173.0(12) . . . . ?
P6 C32 C33 C34 -179.6(14) . . . . ?
P7 C39 C40 C41 -179.7(10) . . . . ?
P7 C39 C44 C43 179.5(13) . . . . ?
P9 C53 C54 C55 179(2) . . . . ?
P9 C53 C58 C57 -179(2) . . . . ?
P9 C53A C58A C57A -170(2) . . . . ?
P5 C25 C30 C29 -179.8(9) . . . . ?
C14 C15 C16 C17 2(2) . . . . ?
C14 C13 C18 C17 -3(2) . . . . ?
C26 C25 C30 C29 -1(2) . . . . ?
C26 C27 C28 C29 4(3) . . . . ?
C24 C23 C22 C21 1(3) . . . . ?
C37 C32 C33 C34 0(2) . . . . ?
C37 C36 C35 C34 2(3) . . . . ?
C39 P7 C39 C40 -108.4(8) 3_235 . . . ?
C39 P7 C39 C40 10.7(16) 5_425 . . . ?
C39 P7 C39 C44 73.5(16) 3_235 . . . ?
C39 P7 C39 C44 -167.3(11) 5_425 . . . ?
C39 C40 C41 C42 1(2) . . . . ?
C15 C14 C13 P3 -177.4(10) . . . . ?
C15 C14 C13 C18 2(2) . . . . ?
C25 P5 C25 C26 -164.2(11) 5_535 . . . ?
C25 P5 C25 C26 74.6(16) 3_335 . . . ?
C25 P5 C25 C30 15.0(14) 5_535 . . . ?
C25 P5 C25 C30 -106.3(8) 3_335 . . . ?
C25 C26 C27 C28 -5(3) . . . . ?
C25 C30 C29 C28 0(2) . . . . ?
C27 C26 C25 P5 -177.8(12) . . . . ?
C27 C26 C25 C30 3(2) . . . . ?
C27 C28 C29 C30 -2(2) . . . . ?
C32 P6 C32 C37 -13.3(15) 5_425 . . . ?
C32 P6 C32 C37 109.8(8) 3_235 . . . ?
C32 P6 C32 C33 166.7(10) 5_425 . . . ?
C32 P6 C32 C33 -70.1(15) 3_235 . . . ?
C32 C37 C36 C35 0(2) . . . . ?
C32 C33 C34 C35 1(3) . . . . ?
C20 C21 C22 C23 0(2) . . . . ?
C42 C43 C44 C39 0(3) . . . . ?
C52 P8 C46 C47 -135.6(10) . . . . ?
C52 P8 C46 C51 43.2(11) . . . . ?
C47 C48 C49 C50 -1(2) . . . . ?
C40 C39 C44 C43 1(2) . . . . ?
C7 P2 C7 C12 167.7(11) 3_235 . . . ?
C7 P2 C7 C12 -82.7(14) 5_425 . . . ?
C7 P2 C7 C8 -9.5(12) 3_235 . . . ?
C7 P2 C7 C8 100.0(7) 5_425 . . . ?
C7 C12 C11 C10 0(2) . . . . ?
C7 C8 C9 C10 0.2(18) . . . . ?
C12 C7 C8 C9 0.6(17) . . . . ?
C53 P9 C53 C54 77(2) 3_225 . . . ?
C53 P9 C53 C54 -162.2(17) 5_525 . . . ?
C53 P9 C53 C58 17(2) 5_525 . . . ?
C53 P9 C53 C58 -103.6(12) 3_225 . . . ?
C53 C54 C55 C56 0.0 . . . . ?
C54 C53 C58 C57 0.0 . . . . ?
C54 C55 C56 C57 0.0 . . . . ?
C55 C56 C57 C58 0.0 . . . . ?
C56 C57 C58 C53 0.0 . . . . ?
C58 C53 C54 C55 0.0 . . . . ?
C1 P1 C1 C6 93.3(8) 3_125 . . . ?
C1 P1 C1 C6 -14.1(12) 5_415 . . . ?
C1 P1 C1 C2 -81.6(13) 3_125 . . . ?
C1 P1 C1 C2 171.1(9) 5_415 . . . ?
C1 C6 C5 C4 4(2) . . . . ?
C1 C2 C3 C4 3(2) . . . . ?
C31 P5 C25 C26 -44.8(12) . . . . ?
C31 P5 C25 C30 134.4(10) . . . . ?
C33 C34 C35 C36 -2(3) . . . . ?
C67 C68 C69 C70 1(4) . . . . ?
C67 C66 C71 C70 -2(3) . . . . ?
C6 C1 C2 C3 -2(2) . . . . ?
C68 C67 C66 C71 2(3) . . . . ?
C68 C67 C66 C72 -177.2(16) . . . . ?
C13 P3 C13 C14 -19.8(13) 3_225 . . . ?
C13 P3 C13 C14 87.8(9) 5_525 . . . ?
C13 P3 C13 C18 -91.2(14) 5_525 . . . ?
C13 P3 C13 C18 161.2(11) 3_225 . . . ?
C13 C14 C15 C16 -1(2) . . . . ?
C2 C1 C6 C5 -1.1(18) . . . . ?
C3 C4 C5 C6 -3(2) . . . . ?
C64 C59 C60 C61 0.0 . . . . ?
C59 C64 C63 C62 0.0 . . . . ?
C59 C60 C61 C62 0.0 . . . . ?
C60 C61 C62 C63 0.0 . . . . ?
C61 C62 C63 C64 0.0 . . . . ?
C63 C64 C59 C60 0.0 . . . . ?
C63 C64 C59 C65 177.5(13) . . . . ?
C43 C42 C41 C40 0(2) . . . . ?
C21 C20 C19 P4 178.4(9) . . . . ?
C21 C20 C19 C24 -0.2(19) . . . . ?
C19 P4 C19 C24 84.1(15) 5_535 . . . ?
C19 P4 C19 C24 -166.4(12) 3_335 . . . ?
C19 P4 C19 C20 15.0(13) 3_335 . . . ?
C19 P4 C19 C20 -94.5(8) 5_535 . . . ?
C19 C24 C23 C22 -1(3) . . . . ?
C19 C20 C21 C22 0(2) . . . . ?
C36 C37 C32 P6 179.4(10) . . . . ?
C36 C37 C32 C33 -1(2) . . . . ?
C8 C7 C12 C11 0(2) . . . . ?
C18 C17 C16 C15 -3(2) . . . . ?
C41 C42 C43 C44 0(3) . . . . ?
C65 C59 C60 C61 -177.7(12) . . . . ?
C66 C67 C68 C69 -1(3) . . . . ?
C71 C70 C69 C68 -2(4) . . . . ?
C11 C10 C9 C8 -1(2) . . . . ?
C69 C70 C71 C66 2(3) . . . . ?
C72 C66 C71 C70 176.7(17) . . . . ?
C48 C47 C46 P8 179.1(9) . . . . ?
C48 C47 C46 C51 0(2) . . . . ?
C48 C49 C50 C51 2(2) . . . . ?
C49 C50 C51 C46 -1(2) . . . . ?
C50 C51 C46 P8 -178.6(11) . . . . ?
C50 C51 C46 C47 0(2) . . . . ?
C46 P8 C46 C47 -15.4(14) 5_525 . . . ?
C46 P8 C46 C47 104.1(8) 3_225 . . . ?
C46 P8 C46 C51 163.4(11) 5_525 . . . ?
C46 P8 C46 C51 -77.0(14) 3_225 . . . ?
C46 C47 C48 C49 0(2) . . . . ?
C5 C4 C3 C2 0(2) . . . . ?
C38 P6 C32 C37 -131.8(10) . . . . ?
C38 P6 C32 C33 48.3(11) . . . . ?
C45 P7 C39 C40 131.2(11) . . . . ?
C45 P7 C39 C44 -46.9(12) . . . . ?
C9 C10 C11 C12 1(2) . . . . ?
C23 C24 C19 P4 -178.0(13) . . . . ?
C23 C24 C19 C20 1(2) . . . . ?
C44 C39 C40 C41 -2(2) . . . . ?
C16 C17 C18 C13 3(3) . . . . ?
C54A C53A C58A C57A 0.0 . . . . ?
C53A C54A C55A C56A 0.0 . . . . ?
C53A C58A C57A C56A 0.0 . . . . ?
C58A C57A C56A C55A 0.0 . . . . ?
C57A C56A C55A C54A 0.0 . . . . ?
C55A C54A C53A P9 171(2) . . . . ?
C55A C54A C53A C58A 0.0 . . . . ?

loop_
_twin_individual_id
_twin_individual_mass_fraction_refined
1 0.47(3)
2 0.53(3)
